data_4127031
loop_
_publ_author_name
'Stetsovych, Oleksandr'
'Mutombo, Pingo'
'\<Svec, Martin'
'\<S\'amal, Michal'
'Nejedly, Jindrich'
'Cisarova, Ivana'
'Vazquez, Hector'
'Moro-Lagares, Maria'
'Berger, Jan'
'Vacek, Jaroslav'
'Star\'a, Irena G'
'Stary, Ivo'
'Jelinek, Pavel'

_publ_section_title
;
 Large converse piezoelectric effect measured on a single molecule on a
 metallic surface.
;
_journal_name_full 'Journal of the American Chemical Society'
_journal_paper_doi 10.1021/jacs.7b08729
_journal_year 2017
_chemical_compound_source 'synthesized by the authors'
_chemical_formula_moiety 'C34 H22 O2 S2'
_chemical_formula_sum 'C34 H22 O2 S2'
_chemical_formula_weight 526.63
_space_group_crystal_system monoclinic
_space_group_IT_number 15
_space_group_name_Hall '-C 2yc'
_space_group_name_H-M_alt 'C 1 2/c 1'
_symmetry_space_group_name_Hall '-C 2yc'
_symmetry_space_group_name_H-M 'C 1 2/c 1'
_atom_sites_solution_hydrogens geom
_audit_creation_method SHELXL-2014/7
_cell_angle_alpha 90
_cell_angle_beta 99.657(2)
_cell_angle_gamma 90
_cell_formula_units_Z 4
_cell_length_a 14.3809(7)
_cell_length_b 9.9419(4)
_cell_length_c 18.1561(7)
_cell_measurement_reflns_used 8775
_cell_measurement_temperature 150(2)
_cell_measurement_theta_max 27.5171
_cell_measurement_theta_min 2.2757
_cell_volume 2559.06(19)
_computing_cell_refinement 'SAINT V8.34A (Bruker AXS Inc., 2013)'
_computing_data_collection 'Bruker Instrument Service v2015.5.1.2'
_computing_data_reduction 'SAINT V8.34A (Bruker AXS Inc., 2013)'
_computing_structure_refinement 'SHELXL-2014/7 (Sheldrick, 2014)'
_computing_structure_solution 'XT, VERSION 2014/4'
_diffrn_ambient_temperature 150(2)
_diffrn_measured_fraction_theta_full 1.000
_diffrn_measured_fraction_theta_max 1.000
_diffrn_measurement_device_type 'Bruker APEX-II CCD'
_diffrn_measurement_method '\f and \w scans'
_diffrn_radiation_monochromator graphite
_diffrn_radiation_type MoK\a
_diffrn_radiation_wavelength 0.71073
_diffrn_reflns_av_R_equivalents 0.0213
_diffrn_reflns_av_unetI/netI 0.0151
_diffrn_reflns_Laue_measured_fraction_full 1.000
_diffrn_reflns_Laue_measured_fraction_max 1.000
_diffrn_reflns_limit_h_max 18
_diffrn_reflns_limit_h_min -18
_diffrn_reflns_limit_k_max 12
_diffrn_reflns_limit_k_min -12
_diffrn_reflns_limit_l_max 23
_diffrn_reflns_limit_l_min -23
_diffrn_reflns_number 17708
_diffrn_reflns_point_group_measured_fraction_full 1.000
_diffrn_reflns_point_group_measured_fraction_max 1.000
_diffrn_reflns_theta_full 25.242
_diffrn_reflns_theta_max 27.499
_diffrn_reflns_theta_min 2.276
_diffrn_source 'fine-focus sealed tube'
_exptl_absorpt_coefficient_mu 0.240
_exptl_absorpt_correction_T_max 0.96
_exptl_absorpt_correction_T_min 0.88
_exptl_absorpt_correction_type multi-scan
_exptl_absorpt_process_details
;
SADABS V2014/5 (Bruker AXS Inc.) 
;
_exptl_crystal_colour yellow
_exptl_crystal_density_diffrn 1.367
_exptl_crystal_description plate
_exptl_crystal_F_000 1096
_exptl_crystal_size_max 0.407
_exptl_crystal_size_mid 0.282
_exptl_crystal_size_min 0.168
_refine_diff_density_max 0.290
_refine_diff_density_min -0.248
_refine_diff_density_rms 0.044
_refine_ls_extinction_method none
_refine_ls_goodness_of_fit_ref 1.075
_refine_ls_hydrogen_treatment constr
_refine_ls_matrix_type full
_refine_ls_number_parameters 173
_refine_ls_number_reflns 2944
_refine_ls_number_restraints 0
_refine_ls_restrained_S_all 1.075
_refine_ls_R_factor_all 0.0387
_refine_ls_R_factor_gt 0.0333
_refine_ls_shift/su_max 0.001
_refine_ls_shift/su_mean 0.000
_refine_ls_structure_factor_coef Fsqd
_refine_ls_weighting_details 'w=1/[\s^2^(Fo^2^)+(0.0437P)^2^+2.1343P] where P=(Fo^2^+2Fc^2^)/3'
_refine_ls_weighting_scheme calc
_refine_ls_wR_factor_gt 0.0880
_refine_ls_wR_factor_ref 0.0930
_reflns_Friedel_coverage 0.000
_reflns_number_gt 2575
_reflns_number_total 2944
_reflns_threshold_expression 'I > 2\s(I)'
_cod_data_source_file ja7b08729_si_001.cif
_cod_data_source_block jin206_nejedly_uochb
_cod_database_code 4127031
_shelx_shelxl_version_number 2014/7
_shelx_space_group_comment
;
The symmetry employed for this shelxl refinement is uniquely defined
by the following loop, which should always be used as a source of
symmetry information in preference to the above space-group names.
They are only intended as comments.
;
_shelx_estimated_absorpt_t_min 0.909
_shelx_estimated_absorpt_t_max 0.961

loop_
_space_group_symop_operation_xyz
'x, y, z'
'-x, y, -z+1/2'
'x+1/2, y+1/2, z'
'-x+1/2, y+1/2, -z+1/2'
'-x, -y, -z'
'x, -y, z-1/2'
'-x+1/2, -y+1/2, -z'
'x+1/2, -y+1/2, z-1/2'

loop_
_atom_site_label
_atom_site_type_symbol
_atom_site_fract_x
_atom_site_fract_y
_atom_site_fract_z
_atom_site_U_iso_or_equiv
_atom_site_adp_type
_atom_site_occupancy
_atom_site_site_symmetry_order
_atom_site_calc_flag
_atom_site_refinement_flags_posn
_atom_site_refinement_flags_adp
C1 C 0.62261(9) 0.92271(12) 0.22850(7) 0.0215(2) Uani 1 1 d . .
H1 H 0.6416 0.8436 0.2564 0.026 Uiso 1 1 calc R U
C2 C 0.67737(9) 1.03654(12) 0.24078(7) 0.0243(3) Uani 1 1 d . .
C3 C 0.65240(10) 1.15462(13) 0.19913(8) 0.0314(3) Uani 1 1 d . .
H3 H 0.6893 1.2339 0.2088 0.038 Uiso 1 1 calc R U
C4 C 0.57455(11) 1.15330(14) 0.14475(8) 0.0314(3) Uani 1 1 d . .
H4 H 0.5585 1.2320 0.1157 0.038 Uiso 1 1 calc R U
C4A C 0.51713(10) 1.03783(13) 0.13053(7) 0.0261(3) Uani 1 1 d . .
C5 C 0.44120(11) 1.03464(15) 0.06902(8) 0.0319(3) Uani 1 1 d . .
H5 H 0.4231 1.1147 0.0418 0.038 Uiso 1 1 calc R U
C6 C 0.39494(10) 0.91909(16) 0.04923(8) 0.0329(3) Uani 1 1 d . .
H6 H 0.3489 0.9168 0.0051 0.039 Uiso 1 1 calc R U
C6A C 0.41340(9) 0.80011(14) 0.09304(7) 0.0279(3) Uani 1 1 d . .
C7 C 0.36801(10) 0.67717(16) 0.06783(8) 0.0355(3) Uani 1 1 d . .
H7 H 0.3231 0.6759 0.0231 0.043 Uiso 1 1 calc R U
C8 C 0.38829(10) 0.56222(16) 0.10702(9) 0.0356(3) Uani 1 1 d . .
H8 H 0.3633 0.4792 0.0866 0.043 Uiso 1 1 calc R U
C8A C 0.44654(9) 0.56425(13) 0.17841(8) 0.0279(3) Uani 1 1 d . .
C9 C 0.47063(10) 0.44129(14) 0.21701(9) 0.0325(3) Uani 1 1 d . .
H9 H 0.4452 0.3589 0.1961 0.039 Uiso 1 1 calc R U
C18D C 0.48154(8) 0.68843(12) 0.21028(7) 0.0226(3) Uani 1 1 d . .
C18E C 0.47773(8) 0.80374(12) 0.16125(7) 0.0222(3) Uani 1 1 d . .
C18F C 0.53857(9) 0.92098(12) 0.17520(7) 0.0216(2) Uani 1 1 d . .
C20 C 0.76570(10) 1.15759(14) 0.37194(8) 0.0289(3) Uani 1 1 d . .
C22 C 0.84737(11) 1.16581(18) 0.43526(9) 0.0402(4) Uani 1 1 d . .
H22A H 0.8858 1.2449 0.4285 0.060 Uiso 1 1 calc R U
H22B H 0.8860 1.0845 0.4359 0.060 Uiso 1 1 calc R U
H22C H 0.8236 1.1735 0.4826 0.060 Uiso 1 1 calc R U
S19 S 0.78286(2) 1.02957(3) 0.30686(2) 0.02855(11) Uani 1 1 d . .
O1 O 0.69794(8) 1.23003(11) 0.36596(6) 0.0402(3) Uani 1 1 d . .

loop_
_atom_site_aniso_label
_atom_site_aniso_U_11
_atom_site_aniso_U_22
_atom_site_aniso_U_33
_atom_site_aniso_U_23
_atom_site_aniso_U_13
_atom_site_aniso_U_12
C1 0.0223(6) 0.0175(6) 0.0262(6) 0.0002(4) 0.0084(5) 0.0006(4)
C2 0.0229(6) 0.0207(6) 0.0303(6) -0.0026(5) 0.0074(5) -0.0010(5)
C3 0.0350(7) 0.0184(6) 0.0422(8) 0.0009(5) 0.0104(6) -0.0042(5)
C4 0.0396(8) 0.0205(6) 0.0360(7) 0.0063(5) 0.0120(6) 0.0030(5)
C4A 0.0285(7) 0.0245(6) 0.0268(6) 0.0028(5) 0.0093(5) 0.0038(5)
C5 0.0322(7) 0.0357(8) 0.0286(7) 0.0095(6) 0.0075(5) 0.0083(6)
C6 0.0274(7) 0.0464(9) 0.0240(6) 0.0028(6) 0.0018(5) 0.0038(6)
C6A 0.0216(6) 0.0348(7) 0.0277(6) -0.0038(5) 0.0049(5) 0.0005(5)
C7 0.0267(7) 0.0447(9) 0.0332(7) -0.0105(6) -0.0003(6) -0.0049(6)
C8 0.0298(7) 0.0334(7) 0.0433(8) -0.0149(6) 0.0052(6) -0.0080(6)
C8A 0.0224(6) 0.0232(6) 0.0397(7) -0.0061(5) 0.0095(5) -0.0019(5)
C9 0.0267(7) 0.0183(6) 0.0554(9) -0.0058(6) 0.0152(6) -0.0030(5)
C18D 0.0171(5) 0.0208(6) 0.0306(7) -0.0021(5) 0.0061(5) 0.0004(4)
C18E 0.0193(6) 0.0223(6) 0.0257(6) -0.0028(5) 0.0057(5) 0.0014(4)
C18F 0.0220(6) 0.0201(6) 0.0241(6) -0.0003(5) 0.0080(5) 0.0014(5)
C20 0.0303(7) 0.0228(6) 0.0350(7) -0.0017(5) 0.0094(6) -0.0049(5)
C22 0.0386(8) 0.0470(9) 0.0346(8) -0.0040(7) 0.0052(6) -0.0077(7)
S19 0.02076(17) 0.02343(18) 0.0413(2) -0.00623(13) 0.00480(13) -0.00106(12)
O1 0.0410(6) 0.0317(5) 0.0480(6) -0.0076(5) 0.0082(5) 0.0073(5)

loop_
_atom_type_symbol
_atom_type_description
_atom_type_scat_dispersion_real
_atom_type_scat_dispersion_imag
_atom_type_scat_source
C C 0.0033 0.0016 'International Tables Vol C Tables 4.2.6.8 and 6.1.1.4'
H H 0.0000 0.0000 'International Tables Vol C Tables 4.2.6.8 and 6.1.1.4'
O O 0.0106 0.0060 'International Tables Vol C Tables 4.2.6.8 and 6.1.1.4'
S S 0.1246 0.1234 'International Tables Vol C Tables 4.2.6.8 and 6.1.1.4'

loop_
_geom_angle_atom_site_label_1
_geom_angle_atom_site_label_2
_geom_angle_atom_site_label_3
_geom_angle
_geom_angle_site_symmetry_1
_geom_angle_site_symmetry_3
C2 C1 C18F 121.37(11) . .
C2 C1 H1 119.3 . .
C18F C1 H1 119.3 . .
C1 C2 C3 120.72(13) . .
C1 C2 S19 118.68(10) . .
C3 C2 S19 120.54(10) . .
C4 C3 C2 119.00(12) . .
C4 C3 H3 120.5 . .
C2 C3 H3 120.5 . .
C3 C4 C4A 121.62(12) . .
C3 C4 H4 119.2 . .
C4A C4 H4 119.2 . .
C4 C4A C18F 119.74(12) . .
C4 C4A C5 120.59(12) . .
C18F C4A C5 119.57(12) . .
C6 C5 C4A 120.50(13) . .
C6 C5 H5 119.7 . .
C4A C5 H5 119.7 . .
C5 C6 C6A 121.47(13) . .
C5 C6 H6 119.3 . .
C6A C6 H6 119.3 . .
C18E C6A C7 119.98(13) . .
C18E C6A C6 119.99(12) . .
C7 C6A C6 120.03(13) . .
C8 C7 C6A 120.63(13) . .
C8 C7 H7 119.7 . .
C6A C7 H7 119.7 . .
C7 C8 C8A 120.68(13) . .
C7 C8 H8 119.7 . .
C8A C8 H8 119.7 . .
C18D C8A C8 119.92(13) . .
C18D C8A C9 120.42(13) . .
C8 C8A C9 119.65(13) . .
C9 C9 C8A 120.22(8) 2_655 .
C9 C9 H9 119.9 2_655 .
C8A C9 H9 119.9 . .
C8A C18D C18E 117.65(12) . .
C8A C18D C18D 116.80(8) . 2_655
C18E C18D C18D 125.55(7) . 2_655
C6A C18E C18D 118.00(11) . .
C6A C18E C18F 117.29(11) . .
C18D C18E C18F 124.64(11) . .
C1 C18F C4A 117.31(11) . .
C1 C18F C18E 123.26(11) . .
C4A C18F C18E 119.30(12) . .
O1 C20 C22 123.70(13) . .
O1 C20 S19 124.64(11) . .
C22 C20 S19 111.65(11) . .
C20 C22 H22A 109.5 . .
C20 C22 H22B 109.5 . .
H22A C22 H22B 109.5 . .
C20 C22 H22C 109.5 . .
H22A C22 H22C 109.5 . .
H22B C22 H22C 109.5 . .
C2 S19 C20 102.90(6) . .

loop_
_geom_bond_atom_site_label_1
_geom_bond_atom_site_label_2
_geom_bond_distance
_geom_bond_site_symmetry_2
C1 C2 1.3755(17) .
C1 C18F 1.4159(17) .
C1 H1 0.9500 .
C2 C3 1.4099(18) .
C2 S19 1.7707(14) .
C3 C4 1.363(2) .
C3 H3 0.9500 .
C4 C4A 1.4124(19) .
C4 H4 0.9500 .
C4A C18F 1.4207(17) .
C4A C5 1.4254(19) .
C5 C6 1.346(2) .
C5 H5 0.9500 .
C6 C6A 1.425(2) .
C6 H6 0.9500 .
C6A C18E 1.4165(18) .
C6A C7 1.425(2) .
C7 C8 1.352(2) .
C7 H7 0.9500 .
C8 C8A 1.421(2) .
C8 H8 0.9500 .
C8A C18D 1.4193(18) .
C8A C9 1.423(2) .
C9 C9 1.345(3) 2_655
C9 H9 0.9500 .
C18D C18E 1.4469(17) .
C18D C18D 1.451(3) 2_655
C18E C18F 1.4540(17) .
C20 O1 1.2019(17) .
C20 C22 1.502(2) .
C20 S19 1.7818(14) .
C22 H22A 0.9800 .
C22 H22B 0.9800 .
C22 H22C 0.9800 .

loop_
_geom_torsion_atom_site_label_1
_geom_torsion_atom_site_label_2
_geom_torsion_atom_site_label_3
_geom_torsion_atom_site_label_4
_geom_torsion
_geom_torsion_site_symmetry_1
_geom_torsion_site_symmetry_4
C18F C1 C2 C3 -1.50(19) . .
C18F C1 C2 S19 -178.59(9) . .
C1 C2 C3 C4 -2.0(2) . .
S19 C2 C3 C4 175.04(11) . .
C2 C3 C4 C4A 1.7(2) . .
C3 C4 C4A C18F 2.1(2) . .
C3 C4 C4A C5 -174.21(13) . .
C4 C4A C5 C6 170.72(14) . .
C18F C4A C5 C6 -5.6(2) . .
C4A C5 C6 C6A 6.4(2) . .
C5 C6 C6A C18E 3.7(2) . .
C5 C6 C6A C7 -175.62(13) . .
C18E C6A C7 C8 -2.5(2) . .
C6 C6A C7 C8 176.81(14) . .
C6A C7 C8 C8A 7.5(2) . .
C7 C8 C8A C18D 2.1(2) . .
C7 C8 C8A C9 -176.96(14) . .
C18D C8A C9 C9 -2.2(2) . 2_655
C8 C8A C9 C9 176.82(16) . 2_655
C8 C8A C18D C18E -16.17(19) . .
C9 C8A C18D C18E 162.84(12) . .
C8 C8A C18D C18D 163.98(14) . 2_655
C9 C8A C18D C18D -17.0(2) . 2_655
C7 C6A C18E C18D -11.78(18) . .
C6 C6A C18E C18D 168.94(12) . .
C7 C6A C18E C18F 165.31(12) . .
C6 C6A C18E C18F -13.96(18) . .
C8A C18D C18E C6A 20.74(17) . .
C18D C18D C18E C6A -159.43(15) 2_655 .
C8A C18D C18E C18F -156.12(12) . .
C18D C18D C18E C18F 23.7(2) 2_655 .
C2 C1 C18F C4A 5.11(18) . .
C2 C1 C18F C18E -178.95(12) . .
C4 C4A C18F C1 -5.34(18) . .
C5 C4A C18F C1 170.97(12) . .
C4 C4A C18F C18E 178.55(12) . .
C5 C4A C18F C18E -5.14(18) . .
C6A C18E C18F C1 -161.26(11) . .
C18D C18E C18F C1 15.62(19) . .
C6A C18E C18F C4A 14.60(17) . .
C18D C18E C18F C4A -168.52(11) . .
C1 C2 S19 C20 -121.66(11) . .
C3 C2 S19 C20 61.25(12) . .
O1 C20 S19 C2 -2.68(15) . .
C22 C20 S19 C2 178.16(10) . .
